data_7203092
loop_
_publ_author_name
'Toma\<si\'c, Vlasta'
'\<Stefani\'c, Zoran'

_publ_section_title
;
 Cholic acid as host for long linear molecules: a series of co-crystals
 with n-alkylammonia
;
_journal_issue 11
_journal_name_full CrystEngComm
_journal_page_first 1124
_journal_paper_doi 10.1039/b710469c
_journal_volume 9
_journal_year 2007
_chemical_absolute_configuration syn
_chemical_formula_moiety 'C40 H78 N1 O5'
_chemical_formula_sum 'C40 H77 N O6'
_chemical_formula_weight 668.03
_space_group_IT_number 4
_symmetry_cell_setting monoclinic
_symmetry_space_group_name_Hall 'P 2yb'
_symmetry_space_group_name_H-M 'P 1 21 1'
_audit_creation_date 2007-01-03T11:59:46-00:00
_audit_creation_method 'WinGX routine CIF_UPDATE'
_cell_angle_alpha 90
_cell_angle_beta 109.52(3)
_cell_angle_gamma 90
_cell_formula_units_Z 2
_cell_length_a 14.593(4)
_cell_length_b 7.990(2)
_cell_length_c 18.702(8)
_cell_measurement_reflns_used 25
_cell_measurement_temperature 293(2)
_cell_measurement_theta_max 18
_cell_measurement_theta_min 10
_cell_volume 2055.3(12)
_computing_cell_refinement 'CAD4 Express (Enraf Nonius, 1994)'
_computing_data_collection 'CAD4 Express (Enraf Nonius, 1994)'
_computing_data_reduction 'XCAD4 (Harms & Wocadlo, 1995)'
_computing_molecular_graphics 'Ortep-3 for Windows (Farrugia, 1997)'
_computing_publication_material 'WinGX publication routines (Farrugia, 1999)'
_computing_structure_refinement 'SHELXL-97 (Sheldrick, 1997)'
_computing_structure_solution 'SHELXS-86 (Sheldrick, 1986)'
_diffrn_measured_fraction_theta_full 0.992
_diffrn_measured_fraction_theta_max 0.992
_diffrn_measurement_device '\k-geometry diffractometer'
_diffrn_measurement_device_type 'Enraf Nonius TurboCAD4'
_diffrn_measurement_method 'non-profiled omega/2theta scans'
_diffrn_radiation_probe x-ray
_diffrn_radiation_type CuK\a
_diffrn_radiation_wavelength 1.5412
_diffrn_reflns_av_R_equivalents 0.0443
_diffrn_reflns_limit_h_max 17
_diffrn_reflns_limit_h_min -18
_diffrn_reflns_limit_k_max 0
_diffrn_reflns_limit_k_min -10
_diffrn_reflns_limit_l_max 23
_diffrn_reflns_limit_l_min 0
_diffrn_reflns_number 4764
_diffrn_reflns_theta_full 76.81
_diffrn_reflns_theta_max 76.81
_diffrn_reflns_theta_min 2.51
_diffrn_standards_decay_% 4
_diffrn_standards_interval_count 150
_diffrn_standards_interval_time 120
_diffrn_standards_number 3
_exptl_absorpt_coefficient_mu 0.549
_exptl_absorpt_correction_type none
_exptl_crystal_colour colorless
_exptl_crystal_density_diffrn 1.079
_exptl_crystal_density_method 'not measured'
_exptl_crystal_description prism
_exptl_crystal_F_000 744
_exptl_crystal_size_max 0.2
_exptl_crystal_size_mid 0.2
_exptl_crystal_size_min 0.1
_refine_diff_density_max 0.224
_refine_diff_density_min -0.33
_refine_ls_abs_structure_details 'Flack H D (1983), Acta Cryst. A39, 876-881'
_refine_ls_abs_structure_Flack 0.0(7)
_refine_ls_extinction_method none
_refine_ls_goodness_of_fit_ref 1.037
_refine_ls_hydrogen_treatment mixed
_refine_ls_matrix_type full
_refine_ls_number_parameters 444
_refine_ls_number_reflns 4624
_refine_ls_number_restraints 6
_refine_ls_restrained_S_all 1.036
_refine_ls_R_factor_gt 0.0726
_refine_ls_shift/su_max 0.003
_refine_ls_structure_factor_coef Fsqd
_refine_ls_weighting_details 'calc w=1/[\s^2^(Fo^2^)+(0.0874P)^2^+0.9441P] where P=(Fo^2^+2Fc^2^)/3'
_refine_ls_weighting_scheme calc
_refine_ls_wR_factor_ref 0.2303
_reflns_number_gt 2175
_reflns_number_total 4624
_reflns_threshold_expression >2sigma(I)
_cod_data_source_file b710469c.txt
_cod_data_source_block 4
_cod_original_sg_symbol_H-M 'P 21'
_cod_database_code 7203092

loop_
_symmetry_equiv_pos_as_xyz
'x, y, z'
'-x, y+1/2, -z'

loop_
_atom_site_label
_atom_site_type_symbol
_atom_site_fract_x
_atom_site_fract_y
_atom_site_fract_z
_atom_site_U_iso_or_equiv
_atom_site_adp_type
_atom_site_occupancy
_atom_site_calc_flag
_atom_site_refinement_flags
_atom_site_disorder_group
_atom_site_disorder_assembly
C1 C 0.1123(7) 1.0158(11) 0.2530(6) 0.074(3) Uani 1 d . . .
H1A H 0.1499 1.1184 0.261 0.089 Uiso 1 calc R . .
H1B H 0.0783 1.0136 0.2896 0.089 Uiso 1 calc R . .
C2 C 0.0372(6) 1.0189(11) 0.1732(6) 0.079(3) Uani 1 d . . .
H2A H -0.0048 1.1156 0.1678 0.095 Uiso 1 calc R . .
H2B H 0.07 1.028 0.136 0.095 Uiso 1 calc R . .
C3 C -0.0224(5) 0.8627(12) 0.1593(5) 0.070(2) Uani 1 d . . .
H3 H -0.0595 0.8591 0.1943 0.084 Uiso 1 calc R . .
C4 C 0.0418(5) 0.7115(9) 0.1717(5) 0.061(2) Uani 1 d . . .
H4A H 0.0728 0.7096 0.1332 0.073 Uiso 1 calc R . .
H4B H 0.0017 0.6121 0.165 0.073 Uiso 1 calc R . .
C5 C 0.1196(6) 0.7041(9) 0.2489(5) 0.056(2) Uani 1 d . . .
H5 H 0.086 0.6945 0.2862 0.067 Uiso 1 calc R . .
C6 C 0.1823(5) 0.5484(10) 0.2574(4) 0.062(2) Uani 1 d . . .
H6A H 0.14 0.4526 0.2395 0.074 Uiso 1 calc R . .
H6B H 0.2177 0.5312 0.3108 0.074 Uiso 1 calc R . .
C7 C 0.2552(5) 0.5544(10) 0.2148(4) 0.0558(18) Uani 1 d . . .
H7 H 0.2997 0.4592 0.2314 0.067 Uiso 1 calc R . .
C8 C 0.3155(5) 0.7163(8) 0.2321(4) 0.0460(17) Uani 1 d . . .
H8 H 0.3548 0.7137 0.286 0.055 Uiso 1 calc R . .
C9 C 0.2500(4) 0.8725(10) 0.2195(4) 0.0475(15) Uani 1 d . . .
H9 H 0.2071 0.8663 0.1665 0.057 Uiso 1 calc R . .
C10 C 0.1814(5) 0.8686(10) 0.2681(4) 0.0591(18) Uani 1 d . . .
C11 C 0.3052(5) 1.0358(9) 0.2260(4) 0.0552(19) Uani 1 d . . .
H11A H 0.2585 1.1255 0.2073 0.066 Uiso 1 calc R . .
H11B H 0.3399 1.0574 0.2792 0.066 Uiso 1 calc R . .
C12 C 0.3775(5) 1.0413(8) 0.1835(4) 0.0477(17) Uani 1 d . . .
H12 H 0.416 1.144 0.1976 0.057 Uiso 1 calc R . .
C13 C 0.4463(4) 0.8910(9) 0.2044(3) 0.0467(16) Uani 1 d . . .
C14 C 0.3852(5) 0.7306(8) 0.1877(4) 0.0446(17) Uani 1 d . . .
H14 H 0.346 0.7324 0.1338 0.054 Uiso 1 calc R . .
C15 C 0.4611(5) 0.5916(8) 0.1989(5) 0.0559(19) Uani 1 d . . .
H15A H 0.4325 0.4927 0.1699 0.067 Uiso 1 calc R . .
H15B H 0.4893 0.5616 0.252 0.067 Uiso 1 calc R . .
C16 C 0.5378(5) 0.6701(9) 0.1691(5) 0.062(2) Uani 1 d . . .
H16A H 0.5368 0.6156 0.1226 0.074 Uiso 1 calc R . .
H16B H 0.6022 0.6577 0.2063 0.074 Uiso 1 calc R . .
C17 C 0.5118(5) 0.8589(10) 0.1544(4) 0.0525(17) Uani 1 d . . .
H17 H 0.4701 0.8694 0.1013 0.063 Uiso 1 calc R . .
C18 C 0.5097(5) 0.9065(10) 0.2879(3) 0.062(2) Uani 1 d . . .
H18A H 0.5465 1.0085 0.2953 0.093 Uiso 1 calc R . .
H18B H 0.5534 0.813 0.3019 0.093 Uiso 1 calc R . .
H18C H 0.469 0.9078 0.319 0.093 Uiso 1 calc R . .
C19 C 0.2413(6) 0.8724(14) 0.3536(4) 0.081(2) Uani 1 d . . .
H19A H 0.2861 0.7803 0.3656 0.122 Uiso 1 calc R . .
H19B H 0.1984 0.8637 0.3826 0.122 Uiso 1 calc R . .
H19C H 0.2768 0.9757 0.3655 0.122 Uiso 1 calc R . .
C20 C 0.6000(5) 0.9702(10) 0.1651(4) 0.061(2) Uani 1 d . . .
H20 H 0.6377 0.9684 0.2194 0.073 Uiso 1 calc R . .
C21 C 0.5725(6) 1.1525(11) 0.1447(6) 0.089(3) Uani 1 d . . .
H21A H 0.5298 1.1902 0.1708 0.134 Uiso 1 calc R . .
H21B H 0.5402 1.162 0.0909 0.134 Uiso 1 calc R . .
H21C H 0.6302 1.2201 0.1595 0.134 Uiso 1 calc R . .
C22 C 0.6680(5) 0.9072(12) 0.1238(4) 0.071(3) Uani 1 d . . .
H22A H 0.7243 0.9802 0.1369 0.085 Uiso 1 calc R . .
H22B H 0.6908 0.7965 0.143 0.085 Uiso 1 calc R . .
C23 C 0.6252(5) 0.8973(17) 0.0384(4) 0.094(3) Uani 1 d . . .
H23A H 0.6019 0.7842 0.0243 0.113 Uiso 1 calc R . .
H23B H 0.5696 0.9716 0.0214 0.113 Uiso 1 calc R . .
C24 C 0.6946(5) 0.9424(9) -0.0025(4) 0.0507(17) Uani 1 d . . .
C25 C 0.0113(16) 0.358(4) 0.5755(11) 0.282(12) Uani 1 d . . .
H25A H -0.0104 0.4103 0.6132 0.422 Uiso 1 calc R . .
H25B H 0.0219 0.2408 0.5866 0.422 Uiso 1 calc R . .
H25C H -0.0372 0.3718 0.5264 0.422 Uiso 1 calc R . .
C26 C 0.0971(13) 0.431(3) 0.5758(14) 0.259(13) Uani 1 d . . .
H26A H 0.1453 0.4193 0.6259 0.31 Uiso 1 calc R . .
H26B H 0.0863 0.5499 0.5655 0.31 Uiso 1 calc R . .
C28 C 0.1363(11) 0.354(2) 0.5173(7) 0.149(5) Uani 1 d . . .
H28A H 0.1428 0.2343 0.5259 0.179 Uiso 1 calc R . .
H28B H 0.0891 0.3718 0.4672 0.179 Uiso 1 calc R . .
C29 C 0.2289(9) 0.4202(19) 0.5185(7) 0.138(5) Uani 1 d . . .
H29A H 0.2726 0.4158 0.5705 0.166 Uiso 1 calc R . .
H29B H 0.2194 0.5374 0.5045 0.166 Uiso 1 calc R . .
C31 C 0.2798(9) 0.3418(16) 0.4703(5) 0.112(4) Uani 1 d . . .
H31A H 0.2381 0.3499 0.4177 0.134 Uiso 1 calc R . .
H31B H 0.2888 0.2239 0.483 0.134 Uiso 1 calc R . .
C32 C 0.3780(8) 0.4168(15) 0.4773(6) 0.107(3) Uani 1 d . . .
H32A H 0.3689 0.5349 0.4649 0.128 Uiso 1 calc R . .
H32B H 0.4196 0.4083 0.5298 0.128 Uiso 1 calc R . .
C33 C 0.4298(8) 0.3394(14) 0.4287(5) 0.095(3) Uani 1 d . . .
H33A H 0.4405 0.2218 0.4416 0.114 Uiso 1 calc R . .
H33B H 0.3883 0.3464 0.376 0.114 Uiso 1 calc R . .
C34 C 0.5254(8) 0.4190(13) 0.4364(5) 0.100(3) Uani 1 d . . .
H34A H 0.5658 0.4152 0.4894 0.12 Uiso 1 calc R . .
H34B H 0.514 0.536 0.4223 0.12 Uiso 1 calc R . .
C35 C 0.5814(8) 0.3429(13) 0.3905(5) 0.097(3) Uani 1 d . . .
H35A H 0.5945 0.227 0.406 0.116 Uiso 1 calc R . .
H35B H 0.5397 0.3425 0.3378 0.116 Uiso 1 calc R . .
C36 C 0.6744(8) 0.4219(14) 0.3945(5) 0.102(3) Uani 1 d . . .
H36A H 0.7201 0.4061 0.4453 0.122 Uiso 1 calc R . .
H36B H 0.6637 0.5414 0.3867 0.122 Uiso 1 calc R . .
C37 C 0.7206(8) 0.3591(15) 0.3391(5) 0.100(3) Uani 1 d . . .
H37A H 0.6766 0.3823 0.2883 0.119 Uiso 1 calc R . .
H37B H 0.7266 0.2385 0.3443 0.119 Uiso 1 calc R . .
C38 C 0.8187(8) 0.4292(17) 0.3458(6) 0.124(4) Uani 1 d . . .
H38A H 0.8641 0.399 0.3951 0.148 Uiso 1 calc R . .
H38B H 0.814 0.5503 0.344 0.148 Uiso 1 calc R . .
C39 C 0.8611(7) 0.3721(18) 0.2853(5) 0.103(3) Uani 1 d . . .
H39A H 0.9302 0.3965 0.3027 0.124 Uiso 1 calc R . .
H39B H 0.8535 0.2518 0.2792 0.124 Uiso 1 calc R . .
C40 C 0.8138(6) 0.4549(11) 0.2086(4) 0.077(2) Uani 1 d . . .
H40A H 0.7437 0.4503 0.1959 0.093 Uiso 1 calc R . .
H40B H 0.8327 0.5718 0.2123 0.093 Uiso 1 calc R . .
C41 C 0.8410(5) 0.3743(11) 0.1456(4) 0.0611(18) Uani 1 d . . .
H41A H 0.9109 0.3812 0.1574 0.073 Uiso 1 calc R . .
H41B H 0.8233 0.2568 0.1423 0.073 Uiso 1 calc R . .
C42 C 0.7919(5) 0.4556(10) 0.0706(4) 0.0617(19) Uani 1 d . . .
H42A H 0.8101 0.5727 0.0734 0.074 Uiso 1 calc R . .
H42B H 0.722 0.4495 0.0587 0.074 Uiso 1 calc R . .
N1 N 0.8192(4) 0.3724(9) 0.0088(3) 0.0581(14) Uani 1 d D . .
O1 O -0.0879(4) 0.8484(9) 0.0831(3) 0.0874(17) Uani 1 d . . .
H1 H -0.1252 0.9285 0.0733 0.131 Uiso 1 calc R . .
O2 O 0.2034(3) 0.5366(6) 0.1349(3) 0.0577(13) Uani 1 d . . .
H2 H 0.1451 0.5265 0.1279 0.087 Uiso 1 calc R . .
O1W O 0.0221(4) 0.3747(12) 0.0422(4) 0.0933(18) Uani 1 d D . .
O3 O 0.3273(3) 1.0431(6) 0.1033(2) 0.0565(12) Uani 1 d . . .
H3A H 0.2685 1.0411 0.0951 0.085 Uiso 1 calc R . .
O4 O 0.7542(4) 1.0594(6) 0.0248(3) 0.0671(14) Uani 1 d . . .
O5 O 0.6895(3) 0.8655(7) -0.0611(3) 0.0669(13) Uani 1 d . . .
H1N H 0.800(4) 0.253(3) 0.009(3) 0.044(17) Uiso 1 d D . .
H1W H 0.023(7) 0.492(4) 0.027(5) 0.10(4) Uiso 1 d D . .
H2N H 0.783(4) 0.421(9) -0.041(2) 0.08(2) Uiso 1 d D . .
H2W H 0.037(8) 0.351(18) -0.005(4) 0.16(4) Uiso 1 d D . .
H3N H 0.889(2) 0.380(16) 0.015(5) 0.14(4) Uiso 1 d D . .

loop_
_atom_site_aniso_label
_atom_site_aniso_U_11
_atom_site_aniso_U_22
_atom_site_aniso_U_33
_atom_site_aniso_U_23
_atom_site_aniso_U_13
_atom_site_aniso_U_12
C1 0.081(6) 0.052(5) 0.107(7) -0.007(5) 0.055(6) 0.005(5)
C2 0.071(6) 0.061(6) 0.121(8) 0.018(6) 0.053(6) 0.028(5)
C3 0.060(4) 0.068(5) 0.089(6) 0.018(6) 0.034(4) 0.008(5)
C4 0.055(5) 0.049(5) 0.085(6) 0.010(4) 0.035(5) -0.005(4)
C5 0.066(5) 0.050(5) 0.065(5) 0.009(4) 0.040(4) -0.003(4)
C6 0.065(5) 0.048(4) 0.077(5) 0.018(4) 0.031(4) -0.004(4)
C7 0.065(4) 0.041(4) 0.065(5) 0.010(4) 0.026(4) 0.004(4)
C8 0.049(4) 0.037(4) 0.053(4) 0.006(3) 0.019(4) -0.002(3)
C9 0.052(4) 0.038(3) 0.058(4) 0.006(4) 0.025(3) -0.001(4)
C10 0.080(5) 0.044(4) 0.063(4) -0.004(4) 0.037(4) 0.001(5)
C11 0.061(5) 0.044(4) 0.061(5) -0.007(4) 0.022(4) 0.001(4)
C12 0.057(4) 0.030(3) 0.058(5) 0.002(3) 0.022(4) -0.005(3)
C13 0.051(4) 0.040(4) 0.046(4) 0.005(3) 0.013(3) 0.001(3)
C14 0.054(4) 0.033(4) 0.050(4) 0.005(3) 0.021(4) 0.000(3)
C15 0.055(4) 0.036(4) 0.080(5) 0.011(4) 0.027(4) 0.014(3)
C16 0.055(4) 0.051(5) 0.087(6) -0.001(4) 0.034(4) 0.010(4)
C17 0.049(4) 0.051(4) 0.056(4) 0.001(4) 0.015(3) -0.008(4)
C18 0.062(4) 0.065(5) 0.054(4) -0.002(4) 0.013(3) -0.015(4)
C19 0.098(6) 0.093(6) 0.063(4) -0.014(6) 0.040(4) -0.017(6)
C20 0.052(4) 0.068(5) 0.065(5) -0.001(4) 0.022(4) -0.012(4)
C21 0.067(6) 0.062(6) 0.141(9) 0.001(6) 0.037(6) -0.017(5)
C22 0.054(4) 0.092(7) 0.069(5) -0.003(5) 0.025(4) -0.026(5)
C23 0.064(5) 0.154(10) 0.071(5) -0.024(7) 0.033(4) -0.037(7)
C24 0.053(4) 0.035(4) 0.065(5) 0.000(4) 0.021(4) -0.004(3)
C25 0.28(2) 0.32(3) 0.29(2) 0.03(3) 0.16(2) 0.09(3)
C26 0.207(19) 0.21(2) 0.45(4) -0.04(2) 0.23(2) 0.007(18)
C28 0.165(12) 0.150(13) 0.144(10) 0.009(11) 0.067(10) 0.012(13)
C29 0.137(10) 0.136(13) 0.152(11) -0.013(10) 0.064(9) 0.016(10)
C31 0.161(10) 0.101(9) 0.080(6) 0.021(7) 0.049(7) 0.009(9)
C32 0.134(9) 0.098(9) 0.089(7) -0.004(6) 0.037(7) 0.007(8)
C33 0.129(8) 0.074(7) 0.077(6) 0.006(5) 0.028(6) 0.004(7)
C34 0.151(9) 0.075(7) 0.076(6) -0.006(5) 0.040(6) -0.003(7)
C35 0.158(10) 0.067(6) 0.073(6) 0.003(5) 0.048(6) 0.002(7)
C36 0.125(8) 0.099(8) 0.084(6) -0.006(6) 0.038(6) 0.001(7)
C37 0.136(8) 0.088(7) 0.076(6) 0.001(6) 0.037(6) 0.014(8)
C38 0.125(9) 0.150(13) 0.087(7) -0.023(8) 0.024(6) -0.009(9)
C39 0.106(7) 0.122(8) 0.076(6) 0.006(7) 0.024(5) 0.023(8)
C40 0.096(6) 0.067(5) 0.071(5) -0.005(5) 0.030(5) 0.003(5)
C41 0.065(4) 0.048(4) 0.073(5) -0.012(5) 0.027(4) -0.007(4)
C42 0.069(5) 0.051(4) 0.064(5) 0.000(4) 0.020(4) -0.002(4)
N1 0.062(4) 0.046(4) 0.064(4) -0.003(4) 0.019(3) -0.009(4)
O1 0.061(3) 0.091(5) 0.106(4) 0.009(4) 0.022(3) 0.017(4)
O2 0.049(3) 0.052(3) 0.076(3) -0.007(3) 0.026(2) -0.010(3)
O1W 0.076(4) 0.104(5) 0.105(5) -0.018(5) 0.037(3) -0.025(5)
O3 0.052(3) 0.051(3) 0.061(3) 0.010(3) 0.011(2) -0.002(3)
O4 0.077(3) 0.048(3) 0.081(3) -0.004(3) 0.033(3) -0.015(3)
O5 0.083(3) 0.051(3) 0.072(3) -0.011(3) 0.033(3) -0.006(3)

loop_
_atom_type_symbol
_atom_type_description
_atom_type_scat_dispersion_real
_atom_type_scat_dispersion_imag
_atom_type_scat_source
C C 0.0181 0.0091 'International Tables Vol C Tables 4.2.6.8 and 6.1.1.4'
H H 0 0 'International Tables Vol C Tables 4.2.6.8 and 6.1.1.4'
N N 0.0311 0.018 'International Tables Vol C Tables 4.2.6.8 and 6.1.1.4'
O O 0.0492 0.0322 'International Tables Vol C Tables 4.2.6.8 and 6.1.1.4'

loop_
_geom_angle_atom_site_label_1
_geom_angle_atom_site_label_2
_geom_angle_atom_site_label_3
_geom_angle
_geom_angle_site_symmetry_1
_geom_angle_site_symmetry_3
_geom_angle_publ_flag
C10 C1 C2 114.2(7) . . ?
C10 C1 H1A 108.7 . . ?
C2 C1 H1A 108.7 . . ?
C10 C1 H1B 108.7 . . ?
C2 C1 H1B 108.7 . . ?
H1A C1 H1B 107.6 . . ?
C3 C2 C1 110.0(7) . . ?
C3 C2 H2A 109.7 . . ?
C1 C2 H2A 109.7 . . ?
C3 C2 H2B 109.7 . . ?
C1 C2 H2B 109.7 . . ?
H2A C2 H2B 108.2 . . ?
O1 C3 C2 113.4(7) . . ?
O1 C3 C4 105.4(7) . . ?
C2 C3 C4 110.4(5) . . ?
O1 C3 H3 109.2 . . ?
C2 C3 H3 109.2 . . ?
C4 C3 H3 109.2 . . ?
C3 C4 C5 114.3(7) . . ?
C3 C4 H4A 108.7 . . ?
C5 C4 H4A 108.7 . . ?
C3 C4 H4B 108.7 . . ?
C5 C4 H4B 108.7 . . ?
H4A C4 H4B 107.6 . . ?
C4 C5 C6 111.5(6) . . ?
C4 C5 C10 112.2(6) . . ?
C6 C5 C10 112.5(6) . . ?
C4 C5 H5 106.8 . . ?
C6 C5 H5 106.8 . . ?
C10 C5 H5 106.8 . . ?
C5 C6 C7 114.8(6) . . ?
C5 C6 H6A 108.6 . . ?
C7 C6 H6A 108.6 . . ?
C5 C6 H6B 108.6 . . ?
C7 C6 H6B 108.6 . . ?
H6A C6 H6B 107.5 . . ?
O2 C7 C6 108.8(6) . . ?
O2 C7 C8 111.5(6) . . ?
C6 C7 C8 111.5(6) . . ?
O2 C7 H7 108.3 . . ?
C6 C7 H7 108.3 . . ?
C8 C7 H7 108.3 . . ?
C14 C8 C7 113.0(6) . . ?
C14 C8 C9 110.5(5) . . ?
C7 C8 C9 111.6(5) . . ?
C14 C8 H8 107.2 . . ?
C7 C8 H8 107.2 . . ?
C9 C8 H8 107.2 . . ?
C11 C9 C8 113.5(5) . . ?
C11 C9 C10 113.4(6) . . ?
C8 C9 C10 112.3(6) . . ?
C11 C9 H9 105.6 . . ?
C8 C9 H9 105.6 . . ?
C10 C9 H9 105.6 . . ?
C1 C10 C19 106.8(7) . . ?
C1 C10 C9 113.1(6) . . ?
C19 C10 C9 110.5(6) . . ?
C1 C10 C5 108.2(6) . . ?
C19 C10 C5 109.7(7) . . ?
C9 C10 C5 108.4(6) . . ?
C12 C11 C9 115.2(6) . . ?
C12 C11 H11A 108.5 . . ?
C9 C11 H11A 108.5 . . ?
C12 C11 H11B 108.5 . . ?
C9 C11 H11B 108.5 . . ?
H11A C11 H11B 107.5 . . ?
O3 C12 C11 110.3(6) . . ?
O3 C12 C13 109.7(5) . . ?
C11 C12 C13 110.8(5) . . ?
O3 C12 H12 108.7 . . ?
C11 C12 H12 108.7 . . ?
C13 C12 H12 108.7 . . ?
C14 C13 C12 108.5(5) . . ?
C14 C13 C18 112.8(6) . . ?
C12 C13 C18 108.5(6) . . ?
C14 C13 C17 99.9(5) . . ?
C12 C13 C17 117.1(6) . . ?
C18 C13 C17 109.9(5) . . ?
C8 C14 C15 117.2(5) . . ?
C8 C14 C13 113.8(6) . . ?
C15 C14 C13 103.5(5) . . ?
C8 C14 H14 107.3 . . ?
C15 C14 H14 107.3 . . ?
C13 C14 H14 107.3 . . ?
C14 C15 C16 103.6(5) . . ?
C14 C15 H15A 111 . . ?
C16 C15 H15A 111 . . ?
C14 C15 H15B 111 . . ?
C16 C15 H15B 111 . . ?
H15A C15 H15B 109 . . ?
C15 C16 C17 107.1(5) . . ?
C15 C16 H16A 110.3 . . ?
C17 C16 H16A 110.3 . . ?
C15 C16 H16B 110.3 . . ?
C17 C16 H16B 110.3 . . ?
H16A C16 H16B 108.5 . . ?
C20 C17 C16 113.4(6) . . ?
C20 C17 C13 119.0(6) . . ?
C16 C17 C13 102.4(6) . . ?
C20 C17 H17 107.1 . . ?
C16 C17 H17 107.1 . . ?
C13 C17 H17 107.1 . . ?
C13 C18 H18A 109.5 . . ?
C13 C18 H18B 109.5 . . ?
H18A C18 H18B 109.5 . . ?
C13 C18 H18C 109.5 . . ?
H18A C18 H18C 109.5 . . ?
H18B C18 H18C 109.5 . . ?
C10 C19 H19A 109.5 . . ?
C10 C19 H19B 109.5 . . ?
H19A C19 H19B 109.5 . . ?
C10 C19 H19C 109.5 . . ?
H19A C19 H19C 109.5 . . ?
H19B C19 H19C 109.5 . . ?
C17 C20 C21 112.6(6) . . ?
C17 C20 C22 113.8(7) . . ?
C21 C20 C22 110.4(7) . . ?
C17 C20 H20 106.5 . . ?
C21 C20 H20 106.5 . . ?
C22 C20 H20 106.5 . . ?
C20 C21 H21A 109.5 . . ?
C20 C21 H21B 109.5 . . ?
H21A C21 H21B 109.5 . . ?
C20 C21 H21C 109.5 . . ?
H21A C21 H21C 109.5 . . ?
H21B C21 H21C 109.5 . . ?
C23 C22 C20 116.2(6) . . ?
C23 C22 H22A 108.2 . . ?
C20 C22 H22A 108.2 . . ?
C23 C22 H22B 108.2 . . ?
C20 C22 H22B 108.2 . . ?
H22A C22 H22B 107.4 . . ?
C24 C23 C22 114.5(6) . . ?
C24 C23 H23A 108.6 . . ?
C22 C23 H23A 108.6 . . ?
C24 C23 H23B 108.6 . . ?
C22 C23 H23B 108.6 . . ?
H23A C23 H23B 107.6 . . ?
O5 C24 O4 123.7(7) . . ?
O5 C24 C23 118.8(7) . . ?
O4 C24 C23 117.5(7) . . ?
C26 C25 H25A 109.5 . . ?
C26 C25 H25B 109.5 . . ?
H25A C25 H25B 109.5 . . ?
C26 C25 H25C 109.5 . . ?
H25A C25 H25C 109.5 . . ?
H25B C25 H25C 109.5 . . ?
C25 C26 C28 113(2) . . ?
C25 C26 H26A 109.1 . . ?
C28 C26 H26A 109.1 . . ?
C25 C26 H26B 109.1 . . ?
C28 C26 H26B 109.1 . . ?
H26A C26 H26B 107.8 . . ?
C29 C28 C26 114.6(15) . . ?
C29 C28 H28A 108.6 . . ?
C26 C28 H28A 108.6 . . ?
C29 C28 H28B 108.6 . . ?
C26 C28 H28B 108.6 . . ?
H28A C28 H28B 107.6 . . ?
C28 C29 C31 119.5(13) . . ?
C28 C29 H29A 107.4 . . ?
C31 C29 H29A 107.4 . . ?
C28 C29 H29B 107.4 . . ?
C31 C29 H29B 107.4 . . ?
H29A C29 H29B 107 . . ?
C29 C31 C32 115.5(11) . . ?
C29 C31 H31A 108.4 . . ?
C32 C31 H31A 108.4 . . ?
C29 C31 H31B 108.4 . . ?
C32 C31 H31B 108.4 . . ?
H31A C31 H31B 107.5 . . ?
C33 C32 C31 116.0(9) . . ?
C33 C32 H32A 108.3 . . ?
C31 C32 H32A 108.3 . . ?
C33 C32 H32B 108.3 . . ?
C31 C32 H32B 108.3 . . ?
H32A C32 H32B 107.4 . . ?
C34 C33 C32 114.2(9) . . ?
C34 C33 H33A 108.7 . . ?
C32 C33 H33A 108.7 . . ?
C34 C33 H33B 108.7 . . ?
C32 C33 H33B 108.7 . . ?
H33A C33 H33B 107.6 . . ?
C33 C34 C35 116.2(9) . . ?
C33 C34 H34A 108.2 . . ?
C35 C34 H34A 108.2 . . ?
C33 C34 H34B 108.2 . . ?
C35 C34 H34B 108.2 . . ?
H34A C34 H34B 107.4 . . ?
C36 C35 C34 117.7(9) . . ?
C36 C35 H35A 107.9 . . ?
C34 C35 H35A 107.9 . . ?
C36 C35 H35B 107.9 . . ?
C34 C35 H35B 107.9 . . ?
H35A C35 H35B 107.2 . . ?
C35 C36 C37 116.1(9) . . ?
C35 C36 H36A 108.3 . . ?
C37 C36 H36A 108.3 . . ?
C35 C36 H36B 108.3 . . ?
C37 C36 H36B 108.3 . . ?
H36A C36 H36B 107.4 . . ?
C36 C37 C38 117.0(9) . . ?
C36 C37 H37A 108.1 . . ?
C38 C37 H37A 108.1 . . ?
C36 C37 H37B 108.1 . . ?
C38 C37 H37B 108.1 . . ?
H37A C37 H37B 107.3 . . ?
C37 C38 C39 115.9(9) . . ?
C37 C38 H38A 108.3 . . ?
C39 C38 H38A 108.3 . . ?
C37 C38 H38B 108.3 . . ?
C39 C38 H38B 108.3 . . ?
H38A C38 H38B 107.4 . . ?
C40 C39 C38 113.6(9) . . ?
C40 C39 H39A 108.9 . . ?
C38 C39 H39A 108.9 . . ?
C40 C39 H39B 108.9 . . ?
C38 C39 H39B 108.9 . . ?
H39A C39 H39B 107.7 . . ?
C41 C40 C39 113.4(7) . . ?
C41 C40 H40A 108.9 . . ?
C39 C40 H40A 108.9 . . ?
C41 C40 H40B 108.9 . . ?
C39 C40 H40B 108.9 . . ?
H40A C40 H40B 107.7 . . ?
C42 C41 C40 112.3(7) . . ?
C42 C41 H41A 109.1 . . ?
C40 C41 H41A 109.1 . . ?
C42 C41 H41B 109.1 . . ?
C40 C41 H41B 109.1 . . ?
H41A C41 H41B 107.9 . . ?
C41 C42 N1 111.3(6) . . ?
C41 C42 H42A 109.4 . . ?
N1 C42 H42A 109.4 . . ?
C41 C42 H42B 109.4 . . ?
N1 C42 H42B 109.4 . . ?
H42A C42 H42B 108 . . ?
C42 N1 H1N 106(3) . . ?
C42 N1 H2N 111(4) . . ?
H1N N1 H2N 108(6) . . ?
C42 N1 H3N 114(6) . . ?
H1N N1 H3N 110(8) . . ?
H2N N1 H3N 107(7) . . ?
C3 O1 H1 109.5 . . ?
C7 O2 H2 109.5 . . ?
H1W O1W H2W 85(10) . . ?
C12 O3 H3A 109.5 . . ?

loop_
_geom_bond_atom_site_label_1
_geom_bond_atom_site_label_2
_geom_bond_distance
_geom_bond_site_symmetry_2
_geom_bond_publ_flag
C1 C10 1.513(11) . ?
C1 C2 1.530(12) . ?
C1 H1A 0.97 . ?
C1 H1B 0.97 . ?
C2 C3 1.493(12) . ?
C2 H2A 0.97 . ?
C2 H2B 0.97 . ?
C3 O1 1.430(9) . ?
C3 C4 1.499(11) . ?
C3 H3 0.98 . ?
C4 C5 1.510(11) . ?
C4 H4A 0.97 . ?
C4 H4B 0.97 . ?
C5 C6 1.521(10) . ?
C5 C10 1.566(10) . ?
C5 H5 0.98 . ?
C6 C7 1.527(9) . ?
C6 H6A 0.97 . ?
C6 H6B 0.97 . ?
C7 O2 1.439(8) . ?
C7 C8 1.537(10) . ?
C7 H7 0.98 . ?
C8 C14 1.516(9) . ?
C8 C9 1.541(9) . ?
C8 H8 0.98 . ?
C9 C11 1.516(10) . ?
C9 C10 1.563(8) . ?
C9 H9 0.98 . ?
C10 C19 1.545(9) . ?
C11 C12 1.519(10) . ?
C11 H11A 0.97 . ?
C11 H11B 0.97 . ?
C12 O3 1.432(8) . ?
C12 C13 1.530(9) . ?
C12 H12 0.98 . ?
C13 C14 1.532(9) . ?
C13 C18 1.533(8) . ?
C13 C17 1.565(9) . ?
C14 C15 1.533(9) . ?
C14 H14 0.98 . ?
C15 C16 1.540(10) . ?
C15 H15A 0.97 . ?
C15 H15B 0.97 . ?
C16 C17 1.557(11) . ?
C16 H16A 0.97 . ?
C16 H16B 0.97 . ?
C17 C20 1.522(9) . ?
C17 H17 0.98 . ?
C18 H18A 0.96 . ?
C18 H18B 0.96 . ?
C18 H18C 0.96 . ?
C19 H19A 0.96 . ?
C19 H19B 0.96 . ?
C19 H19C 0.96 . ?
C20 C21 1.525(12) . ?
C20 C22 1.532(10) . ?
C20 H20 0.98 . ?
C21 H21A 0.96 . ?
C21 H21B 0.96 . ?
C21 H21C 0.96 . ?
C22 C23 1.512(9) . ?
C22 H22A 0.97 . ?
C22 H22B 0.97 . ?
C23 C24 1.502(9) . ?
C23 H23A 0.97 . ?
C23 H23B 0.97 . ?
C24 O5 1.237(8) . ?
C24 O4 1.263(8) . ?
C25 C26 1.38(3) . ?
C25 H25A 0.96 . ?
C25 H25B 0.96 . ?
C25 H25C 0.96 . ?
C26 C28 1.52(2) . ?
C26 H26A 0.97 . ?
C26 H26B 0.97 . ?
C28 C29 1.445(15) . ?
C28 H28A 0.97 . ?
C28 H28B 0.97 . ?
C29 C31 1.484(14) . ?
C29 H29A 0.97 . ?
C29 H29B 0.97 . ?
C31 C32 1.518(13) . ?
C31 H31A 0.97 . ?
C31 H31B 0.97 . ?
C32 C33 1.497(12) . ?
C32 H32A 0.97 . ?
C32 H32B 0.97 . ?
C33 C34 1.496(12) . ?
C33 H33A 0.97 . ?
C33 H33B 0.97 . ?
C34 C35 1.498(12) . ?
C34 H34A 0.97 . ?
C34 H34B 0.97 . ?
C35 C36 1.477(12) . ?
C35 H35A 0.97 . ?
C35 H35B 0.97 . ?
C36 C37 1.498(12) . ?
C36 H36A 0.97 . ?
C36 H36B 0.97 . ?
C37 C38 1.504(13) . ?
C37 H37A 0.97 . ?
C37 H37B 0.97 . ?
C38 C39 1.529(12) . ?
C38 H38A 0.97 . ?
C38 H38B 0.97 . ?
C39 C40 1.519(11) . ?
C39 H39A 0.97 . ?
C39 H39B 0.97 . ?
C40 C41 1.508(9) . ?
C40 H40A 0.97 . ?
C40 H40B 0.97 . ?
C41 C42 1.493(9) . ?
C41 H41A 0.97 . ?
C41 H41B 0.97 . ?
C42 N1 1.497(9) . ?
C42 H42A 0.97 . ?
C42 H42B 0.97 . ?
N1 H1N 1.00(2) . ?
N1 H2N 0.99(2) . ?
N1 H3N 0.99(2) . ?
O1 H1 0.82 . ?
O2 H2 0.82 . ?
O1W H1W 0.98(2) . ?
O1W H2W 1.00(2) . ?
O3 H3A 0.82 . ?

loop_
_geom_torsion_atom_site_label_1
_geom_torsion_atom_site_label_2
_geom_torsion_atom_site_label_3
_geom_torsion_atom_site_label_4
_geom_torsion
_geom_torsion_site_symmetry_1
_geom_torsion_site_symmetry_2
_geom_torsion_site_symmetry_3
_geom_torsion_site_symmetry_4
_geom_torsion_publ_flag
C13 C17 C20 C21 -63.8(9) . . . . ?
C13 C17 C20 C22 169.5(6) . . . . ?
C17 C20 C22 C23 62.4(10) . . . . ?
C20 C22 C23 C24 143.3(8) . . . . ?
C13 C17 C20 C22 169.5(6) . . . . ?
C17 C20 C22 C23 62.4(10) . . . . ?
C20 C22 C23 C24 143.3(8) . . . . ?
C16 C17 C20 C21 175.7(7) . . . . ?
C17 C20 C21 C22 -128.5(9) . . . . ?
C20 C21 C22 C23 124.4(9) . . . . ?
C21 C22 C23 C24 111.7(8) . . . . ?
C13 C17 C20 C21 -63.8(9) . . . . ?
C17 C20 C21 C22 -128.5(9) . . . . ?
C20 C21 C22 C23 124.4(9) . . . . ?
C21 C22 C23 C24 111.7(8) . . . . ?

loop_
_cod_related_entry_id
_cod_related_entry_database
_cod_related_entry_code
1 ChemSpider 30653667
